data_1544051
loop_
_publ_author_name
'Yan Zhang'
'Wenping Luo'
'Dongju Liu'
'Yan Xu'
'Shun-Li Li'
'Jingfu Li'
'Yong Wu'
'Yaoming Zhou'
'Min Fang'
'Hong-Ke Liu'

_publ_section_title
;
 Structures and photoluminescence properties of two cadmium(II)
 coordination polymers synthesized by flexible and rigid ligands
;
_journal_name_full 'Inorganica Chimica Acta'
_journal_page_first 512
_journal_page_last 517
_journal_paper_doi 10.1016/j.ica.2013.09.043
_journal_volume 409B
_journal_year 2014
_chemical_formula_sum 'C25 H26 Cd N4 O5'
_chemical_formula_weight 574.90
_space_group_IT_number 14
_symmetry_cell_setting monoclinic
_symmetry_space_group_name_Hall '-P 2yn'
_symmetry_space_group_name_H-M 'P 1 21/n 1'
_atom_sites_solution_hydrogens geom
_atom_sites_solution_primary direct
_atom_sites_solution_secondary difmap
_cell_angle_alpha 90.00
_cell_angle_beta 98.7100(10)
_cell_angle_gamma 90.00
_cell_formula_units_Z 4
_cell_length_a 19.6650(18)
_cell_length_b 5.9143(7)
_cell_length_c 20.995(2)
_cell_measurement_reflns_used 2351
_cell_measurement_temperature 298(2)
_cell_measurement_theta_max 24.31
_cell_measurement_theta_min 2.53
_cell_volume 2413.7(4)
_computing_cell_refinement 'SAINT (Bruker, 2005)'
_computing_data_collection 'APEX2 (Bruker, 2005)'
_computing_data_reduction SAINT
_computing_molecular_graphics SHELXTL
_computing_publication_material SHELXTL
_computing_structure_refinement 'SHELXL-97 (Sheldrick, 1997)'
_computing_structure_solution 'SHELXS-97 (Sheldrick, 1990)'
_diffrn_ambient_temperature 298(2)
_diffrn_measured_fraction_theta_full 0.995
_diffrn_measured_fraction_theta_max 0.995
_diffrn_measurement_device_type 'Bruker Apex2 CCD'
_diffrn_measurement_method '\w scans'
_diffrn_radiation_monochromator graphite
_diffrn_radiation_source 'fine-focus sealed tube'
_diffrn_radiation_type MoK\a
_diffrn_radiation_wavelength 0.71073
_diffrn_reflns_av_R_equivalents 0.1169
_diffrn_reflns_av_sigmaI/netI 0.1186
_diffrn_reflns_limit_h_max 20
_diffrn_reflns_limit_h_min -23
_diffrn_reflns_limit_k_max 6
_diffrn_reflns_limit_k_min -7
_diffrn_reflns_limit_l_max 24
_diffrn_reflns_limit_l_min -21
_diffrn_reflns_number 11244
_diffrn_reflns_theta_full 25.02
_diffrn_reflns_theta_max 25.02
_diffrn_reflns_theta_min 1.54
_exptl_absorpt_coefficient_mu 0.949
_exptl_absorpt_correction_T_max 0.9028
_exptl_absorpt_correction_T_min 0.7974
_exptl_absorpt_correction_type multi-scan
_exptl_absorpt_process_details '(SADABS; Sheldrick, 2003)'
_exptl_crystal_density_diffrn 1.582
_exptl_crystal_density_method 'not measured'
_exptl_crystal_F_000 1168
_exptl_crystal_size_max 0.25
_exptl_crystal_size_mid 0.13
_exptl_crystal_size_min 0.11
_refine_diff_density_max 1.063
_refine_diff_density_min -2.591
_refine_diff_density_rms 0.189
_refine_ls_extinction_method none
_refine_ls_goodness_of_fit_ref 1.017
_refine_ls_hydrogen_treatment constr
_refine_ls_matrix_type full
_refine_ls_number_parameters 318
_refine_ls_number_reflns 4226
_refine_ls_number_restraints 0
_refine_ls_restrained_S_all 1.017
_refine_ls_R_factor_all 0.1097
_refine_ls_R_factor_gt 0.0717
_refine_ls_shift/su_max 0.000
_refine_ls_shift/su_mean 0.000
_refine_ls_structure_factor_coef Fsqd
_refine_ls_weighting_details 'calc w=1/[\s^2^(Fo^2^)+(0.1311P)^2^+0.0000P] where P=(Fo^2^+2Fc^2^)/3'
_refine_ls_weighting_scheme calc
_refine_ls_wR_factor_gt 0.1854
_refine_ls_wR_factor_ref 0.2255
_reflns_number_gt 2693
_reflns_number_total 4226
_reflns_threshold_expression >2sigma(I)
_cod_data_source_file ICA-2014-409B-512-517-1.CIF
_cod_data_source_block 090727b
_cod_depositor_comments
;
The following automatic conversions were performed:

'_journal_paper_doi' value
'http://dx.doi.org/10.1016/j.ica.2013.09.043' was changed to
'10.1016/j.ica.2013.09.043'.

Automatic conversion script
Id: cif_fix_values 6433 2018-09-21 13:16:33Z andrius 
;
_cod_original_cell_volume 2413.6(4)
_cod_original_sg_symbol_H-M P2(1)/n
_cod_database_code 1544051

loop_
_symmetry_equiv_pos_as_xyz
'x, y, z'
'-x+1/2, y+1/2, -z+1/2'
'-x, -y, -z'
'x-1/2, -y-1/2, z-1/2'

loop_
_atom_site_label
_atom_site_type_symbol
_atom_site_fract_x
_atom_site_fract_y
_atom_site_fract_z
_atom_site_U_iso_or_equiv
_atom_site_adp_type
_atom_site_occupancy
_atom_site_symmetry_multiplicity
_atom_site_calc_flag
_atom_site_refinement_flags
_atom_site_disorder_assembly
_atom_site_disorder_group
Cd1 Cd 0.43736(4) 0.21633(11) 0.74183(3) 0.0334(3) Uani 1 1 d . . .
N1 N 0.7449(5) 0.0372(14) 1.1270(3) 0.046(2) Uani 1 1 d . . .
N2 N 0.8243(4) 0.2035(13) 1.1965(3) 0.0385(19) Uani 1 1 d . . .
N3 N 0.6616(5) 0.1478(16) 0.8213(4) 0.052(2) Uani 1 1 d . . .
N4 N 0.5538(4) 0.1268(16) 0.7747(3) 0.045(2) Uani 1 1 d . . .
O1 O 0.4734(3) 0.5116(10) 0.6703(3) 0.0387(16) Uani 1 1 d . . .
O2 O 0.4641(4) 0.1586(11) 0.6366(3) 0.0432(17) Uani 1 1 d . . .
O3 O 0.4563(4) 0.4970(11) 0.8237(3) 0.0491(19) Uani 1 1 d . . .
O4 O 0.4285(4) 0.1605(12) 0.8586(3) 0.0500(19) Uani 1 1 d . . .
O5 O 0.4124(4) -0.1636(10) 0.7363(3) 0.0451(17) Uani 1 1 d . . .
H5C H 0.4279 -0.2361 0.7067 0.054 Uiso 1 1 d R . .
H5D H 0.4206 -0.2413 0.7707 0.054 Uiso 1 1 d R . .
C1 C 0.8115(6) 0.0456(17) 1.1511(4) 0.046(3) Uani 1 1 d . . .
H1 H 0.8449 -0.0474 1.1379 0.055 Uiso 1 1 calc R . .
C2 C 0.7618(6) 0.2960(17) 1.2008(5) 0.047(3) Uani 1 1 d . . .
H2 H 0.7544 0.4120 1.2289 0.056 Uiso 1 1 calc R . .
C3 C 0.7121(5) 0.1965(18) 1.1588(4) 0.045(3) Uani 1 1 d . . .
H3 H 0.6653 0.2291 1.1527 0.054 Uiso 1 1 calc R . .
C4 C 0.6021(6) 0.2518(17) 0.8080(5) 0.051(3) Uani 1 1 d . . .
H4 H 0.5948 0.3992 0.8209 0.061 Uiso 1 1 calc R . .
C5 C 0.5871(6) -0.072(2) 0.7634(5) 0.058(3) Uani 1 1 d . . .
H5 H 0.5671 -0.1929 0.7391 0.070 Uiso 1 1 calc R . .
C6 C 0.6530(6) -0.065(2) 0.7929(5) 0.069(4) Uani 1 1 d . . .
H6 H 0.6858 -0.1788 0.7940 0.083 Uiso 1 1 calc R . .
C7 C 0.7108(6) -0.1229(18) 1.0772(4) 0.052(3) Uani 1 1 d . . .
H7A H 0.6624 -0.0853 1.0669 0.062 Uiso 1 1 calc R . .
H7B H 0.7144 -0.2756 1.0943 0.062 Uiso 1 1 calc R . .
C8 C 0.7255(5) 0.2280(18) 0.8600(5) 0.051(3) Uani 1 1 d . . .
H8A H 0.7171 0.3723 0.8793 0.061 Uiso 1 1 calc R . .
H8B H 0.7600 0.2509 0.8322 0.061 Uiso 1 1 calc R . .
C9 C 0.7434(5) -0.1125(17) 1.0168(4) 0.044(2) Uani 1 1 d . . .
C10 C 0.7214(6) 0.0536(17) 0.9694(4) 0.051(3) Uani 1 1 d . . .
C11 C 0.7525(5) 0.0614(18) 0.9126(4) 0.045(3) Uani 1 1 d . . .
C12 C 0.8055(6) -0.092(2) 0.9033(4) 0.054(3) Uani 1 1 d . . .
C13 C 0.8252(6) -0.2522(19) 0.9506(5) 0.059(3) Uani 1 1 d . . .
H13 H 0.8597 -0.3545 0.9449 0.071 Uiso 1 1 calc R . .
C14 C 0.7946(6) -0.2651(17) 1.0070(5) 0.049(3) Uani 1 1 d . . .
C15 C 0.6663(7) 0.2199(19) 0.9791(5) 0.064(3) Uani 1 1 d . . .
H15A H 0.6240 0.1778 0.9528 0.096 Uiso 1 1 d R . .
H15B H 0.6601 0.2201 1.0236 0.096 Uiso 1 1 d R . .
H15C H 0.6796 0.3682 0.9671 0.096 Uiso 1 1 d R . .
C16 C 0.8391(7) -0.088(3) 0.8438(5) 0.083(4) Uani 1 1 d . . .
H16A H 0.8709 -0.2115 0.8450 0.125 Uiso 1 1 calc R . .
H16B H 0.8633 0.0523 0.8418 0.125 Uiso 1 1 calc R . .
H16C H 0.8046 -0.1019 0.8064 0.125 Uiso 1 1 calc R . .
C17 C 0.8225(7) -0.450(2) 1.0541(5) 0.074(4) Uani 1 1 d . . .
H17A H 0.7922 -0.4698 1.0854 0.111 Uiso 1 1 calc R . .
H17B H 0.8674 -0.4078 1.0754 0.111 Uiso 1 1 calc R . .
H17C H 0.8256 -0.5889 1.0311 0.111 Uiso 1 1 calc R . .
C18 C 0.4741(5) 0.3614(17) 0.6264(4) 0.037(2) Uani 1 1 d . . .
C19 C 0.4881(5) 0.4383(14) 0.5610(4) 0.033(2) Uani 1 1 d . . .
C20 C 0.4798(6) 0.2816(15) 0.5106(4) 0.041(3) Uani 1 1 d . . .
H20 H 0.4665 0.1343 0.5182 0.050 Uiso 1 1 calc R . .
C21 C 0.4910(5) 0.3430(16) 0.4497(4) 0.043(3) Uani 1 1 d . . .
H21 H 0.4847 0.2388 0.4162 0.051 Uiso 1 1 calc R . .
C22 C 0.4503(5) 0.3565(17) 0.8689(4) 0.042(2) Uani 1 1 d . . .
C23 C 0.4746(5) 0.4354(14) 0.9368(4) 0.035(2) Uani 1 1 d . . .
C24 C 0.5025(5) 0.6488(16) 0.9493(4) 0.038(2) Uani 1 1 d . . .
H24 H 0.5039 0.7500 0.9156 0.046 Uiso 1 1 calc R . .
C25 C 0.5286(5) 0.7120(15) 1.0123(4) 0.039(2) Uani 1 1 d . . .
H25 H 0.5482 0.8542 1.0203 0.047 Uiso 1 1 calc R . .

loop_
_atom_site_aniso_label
_atom_site_aniso_U_11
_atom_site_aniso_U_22
_atom_site_aniso_U_33
_atom_site_aniso_U_23
_atom_site_aniso_U_13
_atom_site_aniso_U_12
Cd1 0.0546(5) 0.0271(4) 0.0167(4) 0.0003(2) -0.0009(3) 0.0013(3)
N1 0.066(6) 0.047(5) 0.023(4) -0.001(3) 0.005(4) -0.001(4)
N2 0.048(5) 0.040(4) 0.025(4) -0.006(3) -0.002(3) -0.003(4)
N3 0.060(6) 0.053(5) 0.035(4) 0.004(4) -0.018(4) 0.001(5)
N4 0.043(5) 0.056(5) 0.032(4) 0.009(4) -0.003(4) 0.008(4)
O1 0.058(5) 0.040(4) 0.022(3) 0.004(3) 0.015(3) 0.001(3)
O2 0.071(5) 0.036(4) 0.024(3) 0.004(3) 0.014(3) -0.007(3)
O3 0.083(6) 0.047(4) 0.015(3) -0.003(3) -0.002(3) 0.008(4)
O4 0.071(5) 0.052(4) 0.027(3) -0.014(3) 0.006(3) -0.019(4)
O5 0.075(5) 0.026(3) 0.036(3) 0.000(3) 0.015(3) 0.000(3)
C1 0.050(7) 0.048(6) 0.035(5) -0.005(4) -0.005(5) -0.002(5)
C2 0.057(7) 0.045(6) 0.040(5) 0.000(5) 0.012(5) 0.008(5)
C3 0.028(5) 0.071(7) 0.037(5) 0.003(5) 0.007(4) 0.004(5)
C4 0.070(8) 0.046(6) 0.031(5) 0.007(4) -0.010(5) 0.002(6)
C5 0.043(7) 0.055(7) 0.072(8) -0.014(6) -0.009(5) 0.010(6)
C6 0.053(8) 0.075(9) 0.072(8) -0.001(7) -0.015(6) 0.025(7)
C7 0.067(8) 0.049(6) 0.033(5) -0.005(5) -0.010(5) -0.018(6)
C8 0.040(6) 0.065(7) 0.045(6) 0.016(5) -0.005(5) -0.005(5)
C9 0.052(7) 0.048(6) 0.026(5) -0.005(4) -0.011(4) 0.000(5)
C10 0.066(8) 0.048(6) 0.032(5) -0.003(4) -0.012(5) -0.005(6)
C11 0.049(6) 0.062(7) 0.023(5) 0.001(4) 0.001(4) -0.007(5)
C12 0.051(7) 0.078(8) 0.030(5) -0.006(5) -0.004(5) -0.008(6)
C13 0.054(7) 0.078(9) 0.040(6) -0.003(5) -0.009(5) 0.003(6)
C14 0.057(7) 0.048(6) 0.035(6) -0.001(4) -0.013(5) -0.005(5)
C15 0.073(9) 0.068(8) 0.048(7) 0.004(5) 0.001(6) 0.012(7)
C16 0.081(10) 0.132(13) 0.036(6) 0.010(7) 0.007(6) 0.019(9)
C17 0.093(10) 0.063(8) 0.059(7) 0.008(6) -0.017(7) -0.004(7)
C18 0.052(6) 0.038(5) 0.019(4) -0.003(4) 0.002(4) 0.008(5)
C19 0.057(6) 0.028(5) 0.016(4) 0.005(3) 0.008(4) 0.004(4)
C20 0.073(8) 0.025(5) 0.029(5) -0.002(4) 0.017(5) 0.002(5)
C21 0.072(8) 0.036(6) 0.020(4) -0.006(4) 0.007(4) -0.004(5)
C22 0.059(7) 0.042(6) 0.022(5) -0.005(4) -0.001(4) 0.004(5)
C23 0.059(7) 0.031(5) 0.015(4) -0.001(3) 0.002(4) 0.003(5)
C24 0.056(6) 0.033(5) 0.024(4) -0.002(4) 0.001(4) -0.005(5)
C25 0.056(6) 0.035(5) 0.024(4) -0.004(4) -0.006(4) -0.012(5)

loop_
_atom_type_symbol
_atom_type_description
_atom_type_scat_dispersion_real
_atom_type_scat_dispersion_imag
_atom_type_scat_source
C C 0.0033 0.0016 'International Tables Vol C Tables 4.2.6.8 and 6.1.1.4'
H H 0.0000 0.0000 'International Tables Vol C Tables 4.2.6.8 and 6.1.1.4'
O O 0.0106 0.0060 'International Tables Vol C Tables 4.2.6.8 and 6.1.1.4'
N N 0.0061 0.0033 'International Tables Vol C Tables 4.2.6.8 and 6.1.1.4'
Cd Cd -0.8075 1.2024 'International Tables Vol C Tables 4.2.6.8 and 6.1.1.4'

loop_
_geom_angle_atom_site_label_1
_geom_angle_atom_site_label_2
_geom_angle_atom_site_label_3
_geom_angle
_geom_angle_site_symmetry_1
_geom_angle_site_symmetry_3
O5 Cd1 N2 89.7(3) . 4_565
O5 Cd1 N4 89.2(3) . .
N2 Cd1 N4 173.0(3) 4_565 .
O5 Cd1 O2 83.6(2) . .
N2 Cd1 O2 88.9(2) 4_565 .
N4 Cd1 O2 84.1(3) . .
O5 Cd1 O3 136.7(2) . .
N2 Cd1 O3 100.9(3) 4_565 .
N4 Cd1 O3 84.6(3) . .
O2 Cd1 O3 137.8(2) . .
O5 Cd1 O1 137.5(2) . .
N2 Cd1 O1 87.2(2) 4_565 .
N4 Cd1 O1 88.9(3) . .
O2 Cd1 O1 54.0(2) . .
O3 Cd1 O1 85.3(2) . .
O5 Cd1 O4 82.8(2) . .
N2 Cd1 O4 102.9(3) 4_565 .
N4 Cd1 O4 83.8(3) . .
O2 Cd1 O4 161.9(2) . .
O3 Cd1 O4 53.9(2) . .
O1 Cd1 O4 139.0(2) . .
C1 N1 C3 107.3(8) . .
C1 N1 C7 127.0(9) . .
C3 N1 C7 125.6(9) . .
C1 N2 C2 104.7(9) . .
C1 N2 Cd1 120.1(7) . 4_666
C2 N2 Cd1 135.0(6) . 4_666
C4 N3 C6 106.6(9) . .
C4 N3 C8 128.8(10) . .
C6 N3 C8 124.6(9) . .
C4 N4 C5 104.2(9) . .
C4 N4 Cd1 128.4(8) . .
C5 N4 Cd1 127.3(7) . .
C18 O1 Cd1 89.0(5) . .
C18 O2 Cd1 94.9(5) . .
C22 O3 Cd1 93.5(5) . .
C22 O4 Cd1 88.5(5) . .
Cd1 O5 H5C 115.6 . .
Cd1 O5 H5D 118.3 . .
H5C O5 H5D 107.7 . .
N1 C1 N2 111.6(9) . .
N1 C1 H1 124.2 . .
N2 C1 H1 124.2 . .
C3 C2 N2 110.7(9) . .
C3 C2 H2 124.6 . .
N2 C2 H2 124.6 . .
C2 C3 N1 105.7(9) . .
C2 C3 H3 127.2 . .
N1 C3 H3 127.2 . .
N3 C4 N4 113.4(10) . .
N3 C4 H4 123.3 . .
N4 C4 H4 123.3 . .
C6 C5 N4 110.0(10) . .
C6 C5 H5 125.0 . .
N4 C5 H5 125.0 . .
C5 C6 N3 105.7(10) . .
C5 C6 H6 127.1 . .
N3 C6 H6 127.1 . .
N1 C7 C9 111.1(8) . .
N1 C7 H7A 109.4 . .
C9 C7 H7A 109.4 . .
N1 C7 H7B 109.4 . .
C9 C7 H7B 109.4 . .
H7A C7 H7B 108.0 . .
N3 C8 C11 111.7(8) . .
N3 C8 H8A 109.3 . .
C11 C8 H8A 109.3 . .
N3 C8 H8B 109.3 . .
C11 C8 H8B 109.3 . .
H8A C8 H8B 107.9 . .
C14 C9 C10 119.8(10) . .
C14 C9 C7 120.5(9) . .
C10 C9 C7 119.7(10) . .
C9 C10 C11 119.1(10) . .
C9 C10 C15 120.6(10) . .
C11 C10 C15 120.2(9) . .
C12 C11 C10 120.9(9) . .
C12 C11 C8 120.0(9) . .
C10 C11 C8 119.1(10) . .
C13 C12 C11 118.1(10) . .
C13 C12 C16 119.8(11) . .
C11 C12 C16 122.1(10) . .
C12 C13 C14 122.0(11) . .
C12 C13 H13 119.0 . .
C14 C13 H13 119.0 . .
C9 C14 C13 120.0(9) . .
C9 C14 C17 124.7(10) . .
C13 C14 C17 115.3(11) . .
C10 C15 H15A 109.5 . .
C10 C15 H15B 109.5 . .
H15A C15 H15B 109.5 . .
C10 C15 H15C 109.5 . .
H15A C15 H15C 109.5 . .
H15B C15 H15C 109.5 . .
C12 C16 H16A 109.5 . .
C12 C16 H16B 109.5 . .
H16A C16 H16B 109.5 . .
C12 C16 H16C 109.5 . .
H16A C16 H16C 109.5 . .
H16B C16 H16C 109.5 . .
C14 C17 H17A 109.5 . .
C14 C17 H17B 109.5 . .
H17A C17 H17B 109.5 . .
C14 C17 H17C 109.5 . .
H17A C17 H17C 109.5 . .
H17B C17 H17C 109.5 . .
O2 C18 O1 121.8(8) . .
O2 C18 C19 120.2(7) . .
O1 C18 C19 117.9(8) . .
C21 C19 C20 120.0(8) 3_666 .
C21 C19 C18 121.8(8) 3_666 .
C20 C19 C18 118.1(8) . .
C21 C20 C19 120.7(8) . .
C21 C20 H20 119.7 . .
C19 C20 H20 119.7 . .
C20 C21 C19 119.3(8) . 3_666
C20 C21 H21 120.4 . .
C19 C21 H21 120.4 3_666 .
O4 C22 O3 123.0(8) . .
O4 C22 C23 120.3(8) . .
O3 C22 C23 116.7(9) . .
C24 C23 C25 119.4(7) . 3_667
C24 C23 C22 121.4(8) . .
C25 C23 C22 119.2(8) 3_667 .
C23 C24 C25 120.1(8) . .
C23 C24 H24 120.0 . .
C25 C24 H24 120.0 . .
C23 C25 C24 120.6(9) 3_667 .
C23 C25 H25 119.7 3_667 .
C24 C25 H25 119.7 . .

loop_
_geom_bond_atom_site_label_1
_geom_bond_atom_site_label_2
_geom_bond_distance
_geom_bond_site_symmetry_2
Cd1 O5 2.299(6) .
Cd1 N2 2.330(8) 4_565
Cd1 N4 2.350(8) .
Cd1 O2 2.372(6) .
Cd1 O3 2.378(6) .
Cd1 O1 2.475(6) .
Cd1 O4 2.507(6) .
N1 C1 1.331(12) .
N1 C3 1.371(12) .
N1 C7 1.492(11) .
N2 C1 1.331(11) .
N2 C2 1.361(13) .
N2 Cd1 2.330(8) 4_666
N3 C4 1.315(14) .
N3 C6 1.392(15) .
N3 C8 1.467(12) .
N4 C4 1.318(13) .
N4 C5 1.385(14) .
O1 C18 1.282(10) .
O2 C18 1.239(12) .
O3 C22 1.281(11) .
O4 C22 1.243(13) .
O5 H5C 0.8499 .
O5 H5D 0.8500 .
C1 H1 0.9300 .
C2 C3 1.349(14) .
C2 H2 0.9300 .
C3 H3 0.9300 .
C4 H4 0.9300 .
C5 C6 1.349(15) .
C5 H5 0.9300 .
C6 H6 0.9300 .
C7 C9 1.506(13) .
C7 H7A 0.9700 .
C7 H7B 0.9700 .
C8 C11 1.514(13) .
C8 H8A 0.9700 .
C8 H8B 0.9700 .
C9 C14 1.390(14) .
C9 C10 1.418(13) .
C10 C11 1.422(14) .
C10 C15 1.499(15) .
C11 C12 1.417(15) .
C12 C13 1.385(15) .
C12 C16 1.500(15) .
C13 C14 1.410(16) .
C13 H13 0.9300 .
C14 C17 1.519(14) .
C15 H15A 0.9600 .
C15 H15B 0.9600 .
C15 H15C 0.9600 .
C16 H16A 0.9600 .
C16 H16B 0.9600 .
C16 H16C 0.9600 .
C17 H17A 0.9600 .
C17 H17B 0.9600 .
C17 H17C 0.9600 .
C18 C19 1.512(11) .
C19 C21 1.385(12) 3_666
C19 C20 1.397(11) .
C20 C21 1.379(12) .
C20 H20 0.9300 .
C21 C19 1.385(12) 3_666
C21 H21 0.9300 .
C22 C23 1.508(11) .
C23 C24 1.385(13) .
C23 C25 1.387(12) 3_667
C24 C25 1.396(11) .
C24 H24 0.9300 .
C25 C23 1.387(12) 3_667
C25 H25 0.9300 .

loop_
_geom_torsion_atom_site_label_1
_geom_torsion_atom_site_label_2
_geom_torsion_atom_site_label_3
_geom_torsion_atom_site_label_4
_geom_torsion
_geom_torsion_site_symmetry_1
_geom_torsion_site_symmetry_2
_geom_torsion_site_symmetry_3
_geom_torsion_site_symmetry_4
O5 Cd1 N4 C4 -155.9(8) . . . .
N2 Cd1 N4 C4 123(2) 4_565 . . .
O2 Cd1 N4 C4 120.5(8) . . . .
O3 Cd1 N4 C4 -18.8(8) . . . .
O1 Cd1 N4 C4 66.6(8) . . . .
O4 Cd1 N4 C4 -73.0(8) . . . .
O5 Cd1 N4 C5 23.8(9) . . . .
N2 Cd1 N4 C5 -57(3) 4_565 . . .
O2 Cd1 N4 C5 -59.9(9) . . . .
O3 Cd1 N4 C5 160.8(9) . . . .
O1 Cd1 N4 C5 -113.8(9) . . . .
O4 Cd1 N4 C5 106.6(9) . . . .
O5 Cd1 O1 C18 -1.2(7) . . . .
N2 Cd1 O1 C18 -87.7(5) 4_565 . . .
N4 Cd1 O1 C18 86.5(6) . . . .
O2 Cd1 O1 C18 3.0(5) . . . .
O3 Cd1 O1 C18 171.2(5) . . . .
O4 Cd1 O1 C18 165.8(5) . . . .
O5 Cd1 O2 C18 174.1(6) . . . .
N2 Cd1 O2 C18 84.3(6) 4_565 . . .
N4 Cd1 O2 C18 -96.0(6) . . . .
O3 Cd1 O2 C18 -20.8(7) . . . .
O1 Cd1 O2 C18 -3.1(5) . . . .
O4 Cd1 O2 C18 -144.5(7) . . . .
O5 Cd1 O3 C22 2.5(8) . . . .
N2 Cd1 O3 C22 103.8(6) 4_565 . . .
N4 Cd1 O3 C22 -80.6(6) . . . .
O2 Cd1 O3 C22 -155.6(6) . . . .
O1 Cd1 O3 C22 -169.9(6) . . . .
O4 Cd1 O3 C22 5.7(6) . . . .
O5 Cd1 O4 C22 171.9(6) . . . .
N2 Cd1 O4 C22 -100.0(6) 4_565 . . .
N4 Cd1 O4 C22 82.0(6) . . . .
O2 Cd1 O4 C22 130.4(8) . . . .
O3 Cd1 O4 C22 -5.9(6) . . . .
O1 Cd1 O4 C22 0.8(8) . . . .
C3 N1 C1 N2 -0.7(11) . . . .
C7 N1 C1 N2 -177.7(8) . . . .
C2 N2 C1 N1 0.5(11) . . . .
Cd1 N2 C1 N1 -174.4(6) 4_666 . . .
C1 N2 C2 C3 -0.1(11) . . . .
Cd1 N2 C2 C3 173.7(7) 4_666 . . .
N2 C2 C3 N1 -0.3(11) . . . .
C1 N1 C3 C2 0.6(11) . . . .
C7 N1 C3 C2 177.6(9) . . . .
C6 N3 C4 N4 1.6(13) . . . .
C8 N3 C4 N4 -176.4(9) . . . .
C5 N4 C4 N3 -2.9(12) . . . .
Cd1 N4 C4 N3 176.8(6) . . . .
C4 N4 C5 C6 3.1(13) . . . .
Cd1 N4 C5 C6 -176.6(8) . . . .
N4 C5 C6 N3 -2.3(14) . . . .
C4 N3 C6 C5 0.5(13) . . . .
C8 N3 C6 C5 178.6(10) . . . .
C1 N1 C7 C9 -55.9(13) . . . .
C3 N1 C7 C9 127.7(10) . . . .
C4 N3 C8 C11 126.5(11) . . . .
C6 N3 C8 C11 -51.2(15) . . . .
N1 C7 C9 C14 95.3(11) . . . .
N1 C7 C9 C10 -85.1(11) . . . .
C14 C9 C10 C11 -0.2(14) . . . .
C7 C9 C10 C11 -179.9(9) . . . .
C14 C9 C10 C15 -179.9(10) . . . .
C7 C9 C10 C15 0.4(14) . . . .
C9 C10 C11 C12 -1.0(15) . . . .
C15 C10 C11 C12 178.7(10) . . . .
C9 C10 C11 C8 175.7(9) . . . .
C15 C10 C11 C8 -4.6(14) . . . .
N3 C8 C11 C12 98.5(12) . . . .
N3 C8 C11 C10 -78.2(12) . . . .
C10 C11 C12 C13 1.4(15) . . . .
C8 C11 C12 C13 -175.3(9) . . . .
C10 C11 C12 C16 179.9(10) . . . .
C8 C11 C12 C16 3.2(16) . . . .
C11 C12 C13 C14 -0.6(16) . . . .
C16 C12 C13 C14 -179.1(11) . . . .
C10 C9 C14 C13 1.0(15) . . . .
C7 C9 C14 C13 -179.3(9) . . . .
C10 C9 C14 C17 179.9(10) . . . .
C7 C9 C14 C17 -0.4(15) . . . .
C12 C13 C14 C9 -0.6(16) . . . .
C12 C13 C14 C17 -179.6(10) . . . .
Cd1 O2 C18 O1 5.7(10) . . . .
Cd1 O2 C18 C19 -174.7(7) . . . .
Cd1 O1 C18 O2 -5.4(9) . . . .
Cd1 O1 C18 C19 175.0(7) . . . .
O2 C18 C19 C21 -170.8(9) . . . 3_666
O1 C18 C19 C21 8.8(14) . . . 3_666
O2 C18 C19 C20 8.9(14) . . . .
O1 C18 C19 C20 -171.5(9) . . . .
C21 C19 C20 C21 -1.1(17) 3_666 . . .
C18 C19 C20 C21 179.2(9) . . . .
C19 C20 C21 C19 1.1(17) . . . 3_666
Cd1 O4 C22 O3 10.5(10) . . . .
Cd1 O4 C22 C23 -166.3(9) . . . .
Cd1 O3 C22 O4 -11.1(11) . . . .
Cd1 O3 C22 C23 165.8(8) . . . .
O4 C22 C23 C24 176.5(10) . . . .
O3 C22 C23 C24 -0.5(14) . . . .
O4 C22 C23 C25 -0.9(15) . . . 3_667
O3 C22 C23 C25 -178.0(9) . . . 3_667
C25 C23 C24 C25 1.5(17) 3_667 . . .
C22 C23 C24 C25 -176.0(9) . . . .
C23 C24 C25 C23 -1.5(17) . . . 3_667
